data_7237359
loop_
_publ_author_name
'Peng, Zhixing'
'Wang, Zaibin'
'Huang, Zongwei'
'Liu, Shaojie'
'Lu, Ping'
'Wang, Yanguang'

_publ_section_title
;
 Expression of anti-Kasha's emission from amino benzothiadiazole and its
 utilization for fluorescent chemosensors and organic light emitting
 materials
;
_journal_issue 29
_journal_name_full 'Journal of Materials Chemistry C'
_journal_page_first 7864
_journal_paper_doi 10.1039/C8TC02416B
_journal_volume 6
_journal_year 2018
_chemical_formula_moiety 'C27 H23 N3 O3 S'
_chemical_formula_sum 'C27 H23 N3 O3 S'
_chemical_formula_weight 469.54
_space_group_crystal_system monoclinic
_space_group_IT_number 14
_space_group_name_Hall '-P 2yn'
_space_group_name_H-M_alt 'P 1 21/n 1'
_atom_sites_solution_hydrogens geom
_atom_sites_solution_primary direct
_audit_creation_date 2017-03-26
_audit_creation_method
;
Olex2 1.2
(compiled 2017.03.02 svn.r3394 for OlexSys, GUI svn.r5324)
;
_audit_update_record
;
2017-12-29 deposited with the CCDC.
2018-07-02 downloaded from the CCDC.
;
_cell_angle_alpha 90
_cell_angle_beta 93.091(8)
_cell_angle_gamma 90
_cell_formula_units_Z 4
_cell_length_a 13.9070(12)
_cell_length_b 5.0220(6)
_cell_length_c 33.693(3)
_cell_measurement_reflns_used 2419
_cell_measurement_temperature 293(2)
_cell_measurement_theta_max 29.3031
_cell_measurement_theta_min 3.2857
_cell_volume 2349.7(4)
_computing_cell_refinement
;
CrysAlisPro, Agilent Technologies,
Version 1.171.35.11 (release 16-05-2011 CrysAlis171 .NET)
(compiled May 16 2011,17:55:39)
;
_computing_data_collection
;
CrysAlisPro, Agilent Technologies,
Version 1.171.35.11 (release 16-05-2011 CrysAlis171 .NET)
(compiled May 16 2011,17:55:39)
;
_computing_data_reduction
;
CrysAlisPro, Agilent Technologies,
Version 1.171.35.11 (release 16-05-2011 CrysAlis171 .NET)
(compiled May 16 2011,17:55:39)
;
_computing_molecular_graphics 'Olex2 (Dolomanov et al., 2009)'
_computing_publication_material 'Olex2 (Dolomanov et al., 2009)'
_computing_structure_refinement 'ShelXL (Sheldrick, 2015)'
_computing_structure_solution 'ShelXS (Sheldrick, 2008)'
_diffrn_ambient_temperature 293.15
_diffrn_detector_area_resol_mean 5.1796
_diffrn_measured_fraction_theta_full 0.987
_diffrn_measured_fraction_theta_max 0.986
_diffrn_measurement_details
;
#__ type_ start__ end____ width___ exp.time_
  1 omega  -72.00   21.00   1.0000  100.0000
omega____ theta____ kappa____ phi______ frames
    -      -11.4683  -77.0000    0.0000 93

#__ type_ start__ end____ width___ exp.time_
  2 omega  -90.00   -3.00   1.0000  100.0000
omega____ theta____ kappa____ phi______ frames
    -      -11.4683  -77.0000  -90.0000 87
;
_diffrn_measurement_device_type 'Xcalibur, Atlas, Gemini ultra'
_diffrn_measurement_method '\w scans'
_diffrn_orient_matrix_UB_11 0.0409511000
_diffrn_orient_matrix_UB_12 0.0618614000
_diffrn_orient_matrix_UB_13 -0.0076280000
_diffrn_orient_matrix_UB_21 0.0192021000
_diffrn_orient_matrix_UB_22 0.0221439000
_diffrn_orient_matrix_UB_23 0.0196573000
_diffrn_orient_matrix_UB_31 0.0237499000
_diffrn_orient_matrix_UB_32 -0.1249573000
_diffrn_orient_matrix_UB_33 -0.0002968000
_diffrn_radiation_monochromator graphite
_diffrn_radiation_type MoK\a
_diffrn_radiation_wavelength 0.71073
_diffrn_reflns_av_R_equivalents 0.0554
_diffrn_reflns_av_unetI/netI 0.0711
_diffrn_reflns_Laue_measured_fraction_full 0.987
_diffrn_reflns_Laue_measured_fraction_max 0.986
_diffrn_reflns_limit_h_max 12
_diffrn_reflns_limit_h_min -16
_diffrn_reflns_limit_k_max 6
_diffrn_reflns_limit_k_min -4
_diffrn_reflns_limit_l_max 40
_diffrn_reflns_limit_l_min -33
_diffrn_reflns_number 8706
_diffrn_reflns_point_group_measured_fraction_full 0.987
_diffrn_reflns_point_group_measured_fraction_max 0.986
_diffrn_reflns_theta_full 25.242
_diffrn_reflns_theta_max 25.347
_diffrn_reflns_theta_min 3.292
_diffrn_source 'Enhance (Mo) X-ray Source'
_exptl_absorpt_coefficient_mu 0.172
_exptl_absorpt_correction_T_max 1.00000
_exptl_absorpt_correction_T_min 0.76808
_exptl_absorpt_correction_type multi-scan
_exptl_absorpt_process_details
;
CrysAlisPro, Agilent Technologies,
Version 1.171.35.11 (release 16-05-2011 CrysAlis171 .NET)
(compiled May 16 2011,17:55:39)
Empirical absorption correction using spherical harmonics,
 implemented in SCALE3 ABSPACK scaling algorithm.
;
_exptl_crystal_colour yellow
_exptl_crystal_colour_primary yellow
_exptl_crystal_density_diffrn 1.327
_exptl_crystal_description needle
_exptl_crystal_F_000 984
_exptl_crystal_size_max 0.42
_exptl_crystal_size_mid 0.28
_exptl_crystal_size_min 0.26
_refine_diff_density_max 0.302
_refine_diff_density_min -0.598
_refine_diff_density_rms 0.054
_refine_ls_extinction_method none
_refine_ls_goodness_of_fit_ref 1.037
_refine_ls_hydrogen_treatment constr
_refine_ls_matrix_type full
_refine_ls_number_parameters 358
_refine_ls_number_reflns 4233
_refine_ls_number_restraints 0
_refine_ls_restrained_S_all 1.037
_refine_ls_R_factor_all 0.0951
_refine_ls_R_factor_gt 0.0595
_refine_ls_shift/su_max 0.001
_refine_ls_shift/su_mean 0.000
_refine_ls_structure_factor_coef Fsqd
_refine_ls_weighting_details 'w=1/[\s^2^(Fo^2^)+(0.0683P)^2^] where P=(Fo^2^+2Fc^2^)/3'
_refine_ls_weighting_scheme calc
_refine_ls_wR_factor_gt 0.1341
_refine_ls_wR_factor_ref 0.1571
_reflns_Friedel_coverage 0.000
_reflns_number_gt 2761
_reflns_number_total 4233
_reflns_threshold_expression 'I > 2\s(I)'
_cod_data_source_file c8tc02416b2.cif
_cod_data_source_block 170323_pzx_3_8434_44c10h10n2o8
_cod_original_cell_volume 2349.8(4)
_cod_database_code 7237359
_shelx_shelxl_version_number 2016/6
_chemical_oxdiff_formula 'c10 h10 n2 o7 s1'
_shelx_space_group_comment
;
The symmetry employed for this shelxl refinement is uniquely defined
by the following loop, which should always be used as a source of
symmetry information in preference to the above space-group names.
They are only intended as comments.
;
_shelx_estimated_absorpt_t_max 0.957
_shelx_estimated_absorpt_t_min 0.931
_reflns_odcompleteness_completeness 98.32
_reflns_odcompleteness_iscentric 1
_reflns_odcompleteness_theta 26.32
_olex2_refinement_description
;
1. Fixed Uiso
 At 1.2 times of:
  All C(H) groups
 At 1.5 times of:
  All C(H,H,H) groups
2. Others
 Sof(C8A)=Sof(H8A)=Sof(C9A)=Sof(H9A)=Sof(C11A)=Sof(H11A)=Sof(C12A)=Sof(H12A)=1-
 FVAR(1)
 Sof(C8)=Sof(H8)=Sof(C9)=Sof(H9)=Sof(C11)=Sof(H11)=Sof(C12)=Sof(H12)=FVAR(1)
 Sof(C13A)=Sof(H13D)=Sof(H13E)=Sof(H13F)=1-FVAR(2)
 Sof(C13)=Sof(H13A)=Sof(H13B)=Sof(H13C)=FVAR(2)
3.a Aromatic/amide H refined with riding coordinates:
 C3(H3), C4(H4), C15(H15), C16(H16), C18(H18), C19(H19), C22(H22), C23(H23),
 C25(H25), C26(H26), C8(H8), C9(H9), C11(H11), C12(H12), C8A(H8A), C9A(H9A),
 C11A(H11A), C12A(H12A)
3.b Idealised Me refined as rotating group:
 C20(H20A,H20B,H20C), C27(H27A,H27B,H27C), C13(H13A,H13B,H13C), C13A(H13D,H13E,
 H13F)
;
_olex2_submission_special_instructions 'No special instructions were received'

loop_
_space_group_symop_operation_xyz
'x, y, z'
'-x+1/2, y+1/2, -z+1/2'
'-x, -y, -z'
'x-1/2, -y-1/2, z-1/2'

loop_
_atom_site_label
_atom_site_type_symbol
_atom_site_fract_x
_atom_site_fract_y
_atom_site_fract_z
_atom_site_U_iso_or_equiv
_atom_site_adp_type
_atom_site_occupancy
_atom_site_site_symmetry_order
_atom_site_calc_flag
_atom_site_refinement_flags_posn
_atom_site_refinement_flags_occupancy
_atom_site_disorder_assembly
_atom_site_disorder_group
S1 S 0.45422(6) 1.03408(17) 0.05235(2) 0.0643(3) Uani 1 1 d . . . .
O1 O 0.89113(17) 0.3480(5) -0.05607(6) 0.0735(7) Uani 1 1 d . . . .
O2 O 0.09161(16) 0.5610(5) 0.16830(8) 0.0891(8) Uani 1 1 d . . . .
O3 O 0.68044(14) 0.5748(4) 0.32477(5) 0.0575(5) Uani 1 1 d . . . .
N1 N 0.54292(16) 0.8584(4) 0.03862(6) 0.0498(6) Uani 1 1 d . . . .
N2 N 0.44902(17) 0.9433(5) 0.09796(6) 0.0542(6) Uani 1 1 d . . . .
N11 N 0.49066(16) 0.6904(4) 0.17533(6) 0.0451(5) Uani 1 1 d . . . .
C1 C 0.57461(18) 0.7156(5) 0.07052(7) 0.0393(6) Uani 1 1 d . . . .
C2 C 0.65522(18) 0.5377(5) 0.07220(7) 0.0389(6) Uani 1 1 d . . . .
C3 C 0.67285(19) 0.4195(5) 0.10839(7) 0.0463(7) Uani 1 1 d . . . .
H3 H 0.724084 0.300630 0.110992 0.056 Uiso 1 1 calc R . . .
C4 C 0.6191(2) 0.4643(5) 0.14208(8) 0.0472(7) Uani 1 1 d . . . .
H4 H 0.636483 0.374076 0.165489 0.057 Uiso 1 1 calc R . . .
C5 C 0.54313(18) 0.6340(5) 0.14168(7) 0.0418(6) Uani 1 1 d . . . .
C6 C 0.52010(19) 0.7643(5) 0.10473(7) 0.0409(6) Uani 1 1 d . . . .
C7 C 0.71560(18) 0.4892(5) 0.03820(7) 0.0400(6) Uani 1 1 d . . . .
C10 C 0.8351(2) 0.3876(6) -0.02438(8) 0.0518(7) Uani 1 1 d . . . .
C14 C 0.38849(19) 0.6543(5) 0.17238(7) 0.0427(6) Uani 1 1 d . . . .
C15 C 0.3302(2) 0.8043(6) 0.19581(9) 0.0614(8) Uani 1 1 d . . . .
H15 H 0.357518 0.932793 0.212797 0.074 Uiso 1 1 calc R . . .
C16 C 0.2322(2) 0.7649(6) 0.19417(10) 0.0700(9) Uani 1 1 d . . . .
H16 H 0.194116 0.864174 0.210528 0.084 Uiso 1 1 calc R . . .
C17 C 0.1903(2) 0.5817(6) 0.16879(9) 0.0591(8) Uani 1 1 d . . . .
C18 C 0.2474(2) 0.4299(6) 0.14565(9) 0.0621(8) Uani 1 1 d . . . .
H18 H 0.219949 0.303223 0.128402 0.075 Uiso 1 1 calc R . . .
C19 C 0.3458(2) 0.4666(6) 0.14818(8) 0.0554(8) Uani 1 1 d . . . .
H19 H 0.384160 0.360044 0.132907 0.066 Uiso 1 1 calc R . . .
C20 C 0.0481(2) 0.3489(8) 0.14705(12) 0.0871(12) Uani 1 1 d . . . .
H20A H 0.055772 0.373624 0.119151 0.131 Uiso 1 1 calc GR . . .
H20B H -0.019287 0.343222 0.151938 0.131 Uiso 1 1 calc GR . . .
H20C H 0.077872 0.184564 0.155529 0.131 Uiso 1 1 calc GR . . .
C21 C 0.5386(2) 0.6528(5) 0.21379(7) 0.0431(6) Uani 1 1 d . . . .
C22 C 0.6172(2) 0.8093(5) 0.22547(8) 0.0479(7) Uani 1 1 d . . . .
H22 H 0.639212 0.937655 0.208260 0.057 Uiso 1 1 calc R . . .
C23 C 0.6629(2) 0.7759(5) 0.26233(8) 0.0484(7) Uani 1 1 d . . . .
H23 H 0.715619 0.881587 0.269872 0.058 Uiso 1 1 calc R . . .
C24 C 0.63092(19) 0.5863(5) 0.28825(7) 0.0442(6) Uani 1 1 d . . . .
C25 C 0.5533(2) 0.4301(6) 0.27688(8) 0.0531(7) Uani 1 1 d . . . .
H25 H 0.531140 0.302795 0.294223 0.064 Uiso 1 1 calc R . . .
C26 C 0.5082(2) 0.4619(5) 0.23967(8) 0.0524(7) Uani 1 1 d . . . .
H26 H 0.456542 0.352734 0.231953 0.063 Uiso 1 1 calc R . . .
C27 C 0.6581(3) 0.3592(6) 0.34965(9) 0.0698(9) Uani 1 1 d . . . .
H27A H 0.669467 0.194458 0.336218 0.105 Uiso 1 1 calc GR . . .
H27B H 0.591696 0.369355 0.355884 0.105 Uiso 1 1 calc GR . . .
H27C H 0.698135 0.367317 0.373753 0.105 Uiso 1 1 calc GR . . .
C8 C 0.6800(4) 0.4611(9) -0.00004(14) 0.0408(13) Uani 0.496(3) 1 d . P A 1
H8 H 0.613951 0.475774 -0.005630 0.049 Uiso 0.496(3) 1 calc R P A 1
C9 C 0.7397(4) 0.4111(11) -0.03083(15) 0.0467(15) Uani 0.496(3) 1 d . P A 1
H9 H 0.712880 0.393435 -0.056573 0.056 Uiso 0.496(3) 1 calc R P A 1
C11 C 0.8773(4) 0.4156(11) 0.01526(16) 0.0495(15) Uani 0.496(3) 1 d . P A 1
H11 H 0.943428 0.400079 0.020365 0.059 Uiso 0.496(3) 1 calc R P A 1
C12 C 0.8162(4) 0.4669(10) 0.04595(15) 0.0456(14) Uani 0.496(3) 1 d . P A 1
H12 H 0.842024 0.486611 0.071817 0.055 Uiso 0.496(3) 1 calc R P A 1
C13 C 0.9921(6) 0.294(2) -0.0488(2) 0.094(4) Uani 0.482(10) 1 d . P B 1
H13A H 1.024410 0.453510 -0.039687 0.141 Uiso 0.482(10) 1 calc GR P B 1
H13B H 1.018867 0.234686 -0.072913 0.141 Uiso 0.482(10) 1 calc GR P B 1
H13C H 1.000439 0.158145 -0.028860 0.141 Uiso 0.482(10) 1 calc GR P B 1
C8A C 0.7421(4) 0.6905(10) 0.01197(15) 0.0477(14) Uani 0.504(3) 1 d . P A 2
H8A H 0.720150 0.863012 0.015839 0.057 Uiso 0.504(3) 1 calc R P A 2
C9A C 0.7991(4) 0.6416(12) -0.01905(17) 0.0576(17) Uani 0.504(3) 1 d . P A 2
H9A H 0.813650 0.777851 -0.036436 0.069 Uiso 0.504(3) 1 calc R P A 2
C11A C 0.8039(4) 0.1815(11) -0.00192(17) 0.0571(17) Uani 0.504(3) 1 d . P A 2
H11A H 0.820811 0.006931 -0.007554 0.069 Uiso 0.504(3) 1 calc R P A 2
C12A C 0.7468(4) 0.2377(10) 0.02932(16) 0.0508(15) Uani 0.504(3) 1 d . P A 2
H12A H 0.728423 0.097351 0.045237 0.061 Uiso 0.504(3) 1 calc R P A 2
C13A C 0.9176(10) 0.1021(18) -0.0672(3) 0.132(6) Uani 0.518(10) 1 d . P B 2
H13D H 0.948677 0.011698 -0.044936 0.197 Uiso 0.518(10) 1 calc GR P B 2
H13E H 0.961364 0.115720 -0.088210 0.197 Uiso 0.518(10) 1 calc GR P B 2
H13F H 0.861602 0.003633 -0.076462 0.197 Uiso 0.518(10) 1 calc GR P B 2

loop_
_atom_site_aniso_label
_atom_site_aniso_U_11
_atom_site_aniso_U_22
_atom_site_aniso_U_33
_atom_site_aniso_U_23
_atom_site_aniso_U_13
_atom_site_aniso_U_12
S1 0.0675(6) 0.0787(6) 0.0476(5) 0.0146(4) 0.0113(4) 0.0354(4)
O1 0.0723(16) 0.0910(16) 0.0601(13) -0.0047(12) 0.0303(12) 0.0119(13)
O2 0.0464(14) 0.0914(18) 0.132(2) -0.0245(16) 0.0273(14) 0.0026(13)
O3 0.0604(13) 0.0667(12) 0.0443(11) 0.0032(10) -0.0075(9) -0.0051(10)
N1 0.0503(14) 0.0596(14) 0.0399(12) 0.0068(11) 0.0059(10) 0.0180(11)
N2 0.0602(16) 0.0629(14) 0.0405(12) 0.0067(11) 0.0109(11) 0.0223(13)
N11 0.0452(14) 0.0570(14) 0.0335(11) 0.0023(10) 0.0061(10) 0.0032(11)
C1 0.0410(15) 0.0423(14) 0.0345(13) 0.0005(11) 0.0012(11) 0.0021(12)
C2 0.0383(15) 0.0393(13) 0.0392(14) -0.0014(11) 0.0033(11) 0.0031(11)
C3 0.0448(16) 0.0487(15) 0.0455(15) 0.0022(13) 0.0018(12) 0.0129(13)
C4 0.0517(17) 0.0521(16) 0.0378(14) 0.0109(12) 0.0035(13) 0.0070(13)
C5 0.0407(16) 0.0484(15) 0.0368(14) 0.0000(12) 0.0050(12) 0.0011(12)
C6 0.0425(15) 0.0444(14) 0.0359(14) -0.0001(11) 0.0028(11) 0.0029(12)
C7 0.0411(15) 0.0391(14) 0.0400(14) -0.0013(12) 0.0048(12) 0.0041(12)
C10 0.0529(19) 0.0551(17) 0.0486(17) -0.0029(14) 0.0148(14) 0.0042(14)
C14 0.0429(16) 0.0457(14) 0.0402(14) 0.0027(12) 0.0100(12) 0.0046(12)
C15 0.060(2) 0.0566(18) 0.069(2) -0.0193(15) 0.0161(16) -0.0004(15)
C16 0.057(2) 0.066(2) 0.089(2) -0.0161(18) 0.0285(19) 0.0075(17)
C17 0.0449(18) 0.0592(18) 0.075(2) -0.0002(17) 0.0181(16) 0.0056(15)
C18 0.0531(19) 0.0673(19) 0.067(2) -0.0152(16) 0.0121(16) -0.0050(16)
C19 0.0492(18) 0.0602(18) 0.0580(18) -0.0174(15) 0.0147(14) 0.0060(15)
C20 0.054(2) 0.086(3) 0.122(3) 0.013(2) 0.014(2) -0.0086(19)
C21 0.0482(16) 0.0476(14) 0.0341(14) -0.0012(12) 0.0080(12) 0.0026(13)
C22 0.0522(18) 0.0478(16) 0.0446(16) 0.0045(12) 0.0109(13) -0.0054(13)
C23 0.0493(17) 0.0496(16) 0.0464(16) 0.0001(13) 0.0048(13) -0.0076(13)
C24 0.0459(16) 0.0496(15) 0.0374(14) -0.0061(12) 0.0041(12) 0.0022(13)
C25 0.0598(19) 0.0560(17) 0.0439(16) 0.0098(13) 0.0050(14) -0.0106(15)
C26 0.0560(18) 0.0554(16) 0.0456(16) 0.0034(13) 0.0014(14) -0.0159(14)
C27 0.089(3) 0.0638(19) 0.0549(19) 0.0095(16) -0.0121(17) 0.0047(18)
C8 0.039(3) 0.040(3) 0.043(3) -0.004(2) -0.003(2) 0.006(2)
C9 0.050(4) 0.056(3) 0.034(3) -0.006(2) -0.001(3) 0.006(3)
C11 0.041(3) 0.058(4) 0.049(3) -0.005(3) 0.003(3) 0.014(3)
C12 0.040(3) 0.057(3) 0.039(3) -0.006(3) 0.000(2) 0.008(3)
C13 0.056(5) 0.154(10) 0.075(5) 0.005(5) 0.032(4) 0.035(6)
C8A 0.048(3) 0.045(3) 0.050(3) -0.003(3) 0.006(3) 0.005(3)
C9A 0.062(4) 0.058(4) 0.054(4) 0.009(3) 0.016(3) 0.006(3)
C11A 0.061(4) 0.050(3) 0.062(4) -0.010(3) 0.023(3) 0.004(3)
C12A 0.060(4) 0.040(3) 0.053(3) 0.005(3) 0.013(3) 0.001(3)
C13A 0.191(13) 0.091(6) 0.123(8) -0.018(6) 0.106(9) 0.019(7)

loop_
_atom_type_symbol
_atom_type_description
_atom_type_scat_dispersion_real
_atom_type_scat_dispersion_imag
_atom_type_scat_source
C C 0.0033 0.0016 'International Tables Vol C Tables 4.2.6.8 and 6.1.1.4'
H H 0.0000 0.0000 'International Tables Vol C Tables 4.2.6.8 and 6.1.1.4'
N N 0.0061 0.0033 'International Tables Vol C Tables 4.2.6.8 and 6.1.1.4'
O O 0.0106 0.0060 'International Tables Vol C Tables 4.2.6.8 and 6.1.1.4'
S S 0.1246 0.1234 'International Tables Vol C Tables 4.2.6.8 and 6.1.1.4'

loop_
_geom_angle_atom_site_label_1
_geom_angle_atom_site_label_2
_geom_angle_atom_site_label_3
_geom_angle
N1 S1 N2 101.21(11)
C10 O1 C13 119.0(4)
C13A O1 C10 121.7(4)
C17 O2 C20 117.8(3)
C24 O3 C27 116.5(2)
C1 N1 S1 106.64(17)
C6 N2 S1 106.31(17)
C5 N11 C14 118.3(2)
C5 N11 C21 117.6(2)
C14 N11 C21 117.2(2)
N1 C1 C2 125.9(2)
N1 C1 C6 112.7(2)
C2 C1 C6 121.4(2)
C1 C2 C7 123.3(2)
C3 C2 C1 114.1(2)
C3 C2 C7 122.6(2)
C2 C3 H3 117.6
C2 C3 C4 124.9(2)
C4 C3 H3 117.6
C3 C4 H4 118.7
C5 C4 C3 122.6(2)
C5 C4 H4 118.7
N11 C5 C6 120.5(2)
C4 C5 N11 123.7(2)
C4 C5 C6 115.8(2)
N2 C6 C1 113.1(2)
N2 C6 C5 125.6(2)
C5 C6 C1 121.3(2)
C8 C7 C2 123.9(3)
C8 C7 C12 118.2(4)
C12 C7 C2 117.9(3)
C8A C7 C2 123.3(3)
C12A C7 C2 121.3(3)
C12A C7 C8A 115.3(4)
O1 C10 C11 121.2(3)
O1 C10 C9A 117.3(3)
C9 C10 O1 119.1(3)
C9 C10 C11 119.6(4)
C11A C10 O1 122.2(3)
C11A C10 C9A 119.9(4)
C15 C14 N11 120.1(2)
C19 C14 N11 121.9(2)
C19 C14 C15 117.9(3)
C14 C15 H15 119.7
C16 C15 C14 120.5(3)
C16 C15 H15 119.7
C15 C16 H16 119.6
C17 C16 C15 120.7(3)
C17 C16 H16 119.6
C16 C17 O2 116.8(3)
C16 C17 C18 119.2(3)
C18 C17 O2 124.0(3)
C17 C18 H18 120.2
C17 C18 C19 119.6(3)
C19 C18 H18 120.2
C14 C19 C18 121.9(3)
C14 C19 H19 119.0
C18 C19 H19 119.0
O2 C20 H20A 109.5
O2 C20 H20B 109.5
O2 C20 H20C 109.5
H20A C20 H20B 109.5
H20A C20 H20C 109.5
H20B C20 H20C 109.5
C22 C21 N11 120.1(2)
C26 C21 N11 121.3(2)
C26 C21 C22 118.6(2)
C21 C22 H22 119.8
C23 C22 C21 120.4(2)
C23 C22 H22 119.8
C22 C23 H23 119.8
C22 C23 C24 120.5(3)
C24 C23 H23 119.8
O3 C24 C23 115.5(2)
C25 C24 O3 124.9(2)
C25 C24 C23 119.5(3)
C24 C25 H25 120.0
C24 C25 C26 120.0(3)
C26 C25 H25 120.0
C21 C26 C25 121.1(3)
C21 C26 H26 119.5
C25 C26 H26 119.5
O3 C27 H27A 109.5
O3 C27 H27B 109.5
O3 C27 H27C 109.5
H27A C27 H27B 109.5
H27A C27 H27C 109.5
H27B C27 H27C 109.5
C7 C8 H8 119.2
C7 C8 C9 121.6(5)
C9 C8 H8 119.2
C10 C9 C8 121.6(4)
C10 C9 H9 119.2
C8 C9 H9 119.2
C10 C11 H11 120.9
C12 C11 C10 118.2(5)
C12 C11 H11 120.9
C7 C12 H12 119.6
C11 C12 C7 120.9(4)
C11 C12 H12 119.6
O1 C13 H13A 109.5
O1 C13 H13B 109.5
O1 C13 H13C 109.5
H13A C13 H13B 109.5
H13A C13 H13C 109.5
H13B C13 H13C 109.5
C7 C8A H8A 118.9
C9A C8A C7 122.3(5)
C9A C8A H8A 118.9
C10 C9A H9A 120.2
C8A C9A C10 119.5(5)
C8A C9A H9A 120.2
C10 C11A H11A 120.7
C10 C11A C12A 118.7(5)
C12A C11A H11A 120.7
C7 C12A C11A 123.7(5)
C7 C12A H12A 118.1
C11A C12A H12A 118.1
O1 C13A H13D 109.5
O1 C13A H13E 109.5
O1 C13A H13F 109.5
H13D C13A H13E 109.5
H13D C13A H13F 109.5
H13E C13A H13F 109.5

loop_
_geom_bond_atom_site_label_1
_geom_bond_atom_site_label_2
_geom_bond_distance
S1 N1 1.605(2)
S1 N2 1.608(2)
O1 C10 1.370(3)
O1 C13 1.438(8)
O1 C13A 1.348(8)
O2 C17 1.375(3)
O2 C20 1.403(4)
O3 C24 1.378(3)
O3 C27 1.414(4)
N1 C1 1.346(3)
N2 C6 1.346(3)
N11 C5 1.410(3)
N11 C14 1.430(3)
N11 C21 1.437(3)
C1 C2 1.432(3)
C1 C6 1.435(3)
C2 C3 1.366(3)
C2 C7 1.477(3)
C3 H3 0.9300
C3 C4 1.410(3)
C4 H4 0.9300
C4 C5 1.357(4)
C5 C6 1.428(3)
C7 C8 1.363(5)
C7 C12 1.413(6)
C7 C8A 1.405(6)
C7 C12A 1.373(6)
C10 C9 1.338(6)
C10 C11 1.436(6)
C10 C9A 1.386(6)
C10 C11A 1.366(6)
C14 C15 1.385(4)
C14 C19 1.361(4)
C15 H15 0.9300
C15 C16 1.375(4)
C16 H16 0.9300
C16 C17 1.365(4)
C17 C18 1.374(4)
C18 H18 0.9300
C18 C19 1.379(4)
C19 H19 0.9300
C20 H20A 0.9600
C20 H20B 0.9600
C20 H20C 0.9600
C21 C22 1.387(4)
C21 C26 1.377(4)
C22 H22 0.9300
C22 C23 1.374(4)
C23 H23 0.9300
C23 C24 1.381(4)
C24 C25 1.372(4)
C25 H25 0.9300
C25 C26 1.381(4)
C26 H26 0.9300
C27 H27A 0.9600
C27 H27B 0.9600
C27 H27C 0.9600
C8 H8 0.9300
C8 C9 1.387(7)
C9 H9 0.9300
C11 H11 0.9300
C11 C12 1.397(7)
C12 H12 0.9300
C13 H13A 0.9600
C13 H13B 0.9600
C13 H13C 0.9600
C8A H8A 0.9300
C8A C9A 1.368(7)
C9A H9A 0.9300
C11A H11A 0.9300
C11A C12A 1.382(7)
C12A H12A 0.9300
C13A H13D 0.9600
C13A H13E 0.9600
C13A H13F 0.9600
